data_2230683
loop_
_publ_author_name
'de Souza, Marcus V. N.'
'Pinheiro, Alessandra C.'
'Tiekink, Edward R. T.'
'Wardell, Solange M. S. V.'
'Wardell, James L.'

_publ_section_title
;
 Benzyl
 <i>N</i>-(1-{<i>N</i>'-[(<i>E</i>)-2-chlorobenzylidene]hydrazinecarbonyl}-2-hydroxyethyl)carbamate
;
_journal_coeditor_code HB5927
_journal_issue 7
_journal_name_full 'Acta Crystallographica Section E'
_journal_page_first o1868
_journal_page_last o1869
_journal_paper_doi 10.1107/S1600536811024895
_journal_volume 67
_journal_year 2011
_chemical_formula_iupac 'C18 H18 Cl N3 O4'
_chemical_formula_moiety 'C18 H18 Cl N3 O4'
_chemical_formula_sum 'C18 H18 Cl N3 O4'
_chemical_formula_weight 375.80
_chemical_name_systematic
;
Benzyl <i>N</i>-(1-{<i>N</i>'-[(<i>E</i>)-2-
chlorobenzylidene]hydrazinecarbonyl}-2-hydroxyethyl)carbamate
;
_space_group_IT_number 1
_symmetry_cell_setting triclinic
_symmetry_space_group_name_Hall 'P 1'
_symmetry_space_group_name_H-M 'P 1'
_atom_sites_solution_hydrogens geom
_atom_sites_solution_primary direct
_atom_sites_solution_secondary difmap
_audit_creation_method SHELXL-97
_cell_angle_alpha 95.669(6)
_cell_angle_beta 95.886(7)
_cell_angle_gamma 94.467(6)
_cell_formula_units_Z 1
_cell_length_a 4.6804(4)
_cell_length_b 5.6037(7)
_cell_length_c 16.946(2)
_cell_measurement_reflns_used 13950
_cell_measurement_temperature 120(2)
_cell_measurement_theta_max 27.5
_cell_measurement_theta_min 2.9
_cell_volume 438.20(8)
_computing_cell_refinement 'DENZO (Otwinowski & Minor, 1997) and COLLECT (Hooft, 1998)'
_computing_data_collection 'COLLECT (Hooft, 1998)'
_computing_data_reduction 'DENZO (Otwinowski & Minor, 1997) and COLLECT (Hooft, 1998)'
_computing_molecular_graphics 'ORTEP-3 (Farrugia, 1997) and DIAMOND (Brandenburg, 2006)'
_computing_publication_material 'publCIF (Westrip, 2010)'
_computing_structure_refinement 'SHELXL97 (Sheldrick, 2008)'
_computing_structure_solution 'SHELXS97 (Sheldrick, 2008)'
_diffrn_ambient_temperature 120(2)
_diffrn_detector_area_resol_mean 9.091
_diffrn_measured_fraction_theta_full 0.980
_diffrn_measured_fraction_theta_max 0.980
_diffrn_measurement_device_type 'Bruker--Nonius Roper CCD camera on \k-goniostat'
_diffrn_measurement_method '\f and \w'
_diffrn_radiation_monochromator graphite
_diffrn_radiation_source 'Bruker-Nonius FR591 rotating anode'
_diffrn_radiation_type MoK\a
_diffrn_radiation_wavelength 0.71073
_diffrn_reflns_av_R_equivalents 0.0619
_diffrn_reflns_av_sigmaI/netI 0.1081
_diffrn_reflns_limit_h_max 6
_diffrn_reflns_limit_h_min -6
_diffrn_reflns_limit_k_max 7
_diffrn_reflns_limit_k_min -7
_diffrn_reflns_limit_l_max 21
_diffrn_reflns_limit_l_min -21
_diffrn_reflns_number 6351
_diffrn_reflns_theta_full 27.50
_diffrn_reflns_theta_max 27.50
_diffrn_reflns_theta_min 3.65
_diffrn_standards_decay_% 0
_diffrn_standards_number 0
_exptl_absorpt_coefficient_mu 0.248
_exptl_absorpt_correction_T_max 1.000
_exptl_absorpt_correction_T_min 0.682
_exptl_absorpt_correction_type multi-scan
_exptl_absorpt_process_details '(SADABS; Sheldrick, 2007)'
_exptl_crystal_colour yellow
_exptl_crystal_density_diffrn 1.424
_exptl_crystal_density_method 'not measured'
_exptl_crystal_description needle
_exptl_crystal_F_000 196
_exptl_crystal_size_max 0.12
_exptl_crystal_size_mid 0.03
_exptl_crystal_size_min 0.02
_refine_diff_density_max 0.383
_refine_diff_density_min -0.393
_refine_ls_abs_structure_details 'Flack (1983), 1476 Friedel pairs'
_refine_ls_abs_structure_Flack 0.15(12)
_refine_ls_extinction_method none
_refine_ls_goodness_of_fit_ref 1.100
_refine_ls_hydrogen_treatment mixed
_refine_ls_matrix_type full
_refine_ls_number_parameters 244
_refine_ls_number_reflns 3438
_refine_ls_number_restraints 6
_refine_ls_restrained_S_all 1.099
_refine_ls_R_factor_all 0.1126
_refine_ls_R_factor_gt 0.0704
_refine_ls_shift/su_max 0.000
_refine_ls_shift/su_mean 0.000
_refine_ls_structure_factor_coef Fsqd
_refine_ls_weighting_details 'calc w=1/[\s^2^(Fo^2^)+(0.1000P)^2^+0.0000P] where P=(Fo^2^+2Fc^2^)/3'
_refine_ls_weighting_scheme calc
_refine_ls_wR_factor_gt 0.1632
_refine_ls_wR_factor_ref 0.1959
_reflns_number_gt 2520
_reflns_number_total 3438
_reflns_threshold_expression I>2\s(I)
_cod_data_source_file hb5927.cif
_cod_data_source_block I
_cod_original_sg_symbol_H-M 'P 1 '
_cod_database_code 2230683
_cod_database_fobs_code 2230683

loop_
_symmetry_equiv_pos_as_xyz
'x, y, z'

loop_
_atom_site_type_symbol
_atom_site_label
_atom_site_fract_x
_atom_site_fract_y
_atom_site_fract_z
_atom_site_U_iso_or_equiv
_atom_site_adp_type
_atom_site_calc_flag
_atom_site_refinement_flags
_atom_site_occupancy
_atom_site_symmetry_multiplicity
_atom_site_disorder_assembly
_atom_site_disorder_group
Cl Cl 1.3824(2) 1.3694(2) 0.28152(10) 0.0301(4) Uani d . 1 1 . .
O O1 0.5726(7) 0.6300(8) 0.4667(3) 0.0298(10) Uani d . 1 1 . .
O O2 1.2666(8) 0.1671(7) 0.5712(3) 0.0270(10) Uani d D 1 1 . .
H H2O 1.181(14) 0.079(11) 0.600(4) 0.041 Uiso d D 1 1 . .
O O3 0.9314(8) 0.8947(7) 0.6569(2) 0.0273(10) Uani d . 1 1 . .
O O4 0.5835(8) 0.6630(7) 0.7041(2) 0.0265(9) Uani d . 1 1 . .
N N1 0.8863(9) 0.7934(8) 0.3539(3) 0.0198(10) Uani d . 1 1 . .
N N2 1.0058(10) 0.6984(9) 0.4208(3) 0.0221(10) Uani d D 1 1 . .
H H2N 1.195(3) 0.713(11) 0.429(4) 0.026 Uiso d D 1 1 . .
N N3 0.8117(10) 0.4981(8) 0.6072(3) 0.0230(11) Uani d D 1 1 . .
H H3N 0.683(10) 0.377(7) 0.610(4) 0.028 Uiso d D 1 1 . .
C C1 0.9669(12) 0.9974(11) 0.2410(4) 0.0233(13) Uani d . 1 1 . .
C C2 1.1001(11) 1.2101(10) 0.2184(4) 0.0248(13) Uani d . 1 1 . .
C C3 0.9976(13) 1.3025(11) 0.1494(4) 0.0287(14) Uani d . 1 1 . .
H H3 1.0844 1.4498 0.1359 0.034 Uiso calc R 1 1 . .
C C4 0.7682(13) 1.1799(12) 0.1000(4) 0.0315(15) Uani d . 1 1 . .
H H4 0.6996 1.2419 0.0521 0.038 Uiso calc R 1 1 . .
C C5 0.6399(13) 0.9705(12) 0.1198(4) 0.0308(15) Uani d . 1 1 . .
H H5 0.4842 0.8866 0.0851 0.037 Uiso calc R 1 1 . .
C C6 0.7337(12) 0.8786(11) 0.1900(3) 0.0228(12) Uani d . 1 1 . .
H H6 0.6394 0.7344 0.2035 0.027 Uiso calc R 1 1 . .
C C7 1.0712(12) 0.9037(10) 0.3152(3) 0.0223(12) Uani d . 1 1 . .
H H7 1.2704 0.9233 0.3345 0.027 Uiso calc R 1 1 . .
C C8 0.8341(11) 0.6206(10) 0.4736(3) 0.0212(12) Uani d . 1 1 . .
C C9 0.9896(11) 0.5108(10) 0.5429(3) 0.0207(12) Uani d . 1 1 . .
H H9 1.1710 0.6148 0.5629 0.025 Uiso calc R 1 1 . .
C C10 1.0689(11) 0.2567(11) 0.5148(3) 0.0218(12) Uani d . 1 1 . .
H H10A 0.8910 0.1454 0.5048 0.026 Uiso calc R 1 1 . .
H H10B 1.1540 0.2613 0.4638 0.026 Uiso calc R 1 1 . .
C C11 0.7900(11) 0.7019(10) 0.6551(3) 0.0190(11) Uani d . 1 1 . .
C C12 0.5549(12) 0.8631(11) 0.7614(3) 0.0236(13) Uani d . 1 1 . .
H H12A 0.4789 0.9962 0.7337 0.028 Uiso calc R 1 1 . .
H H12B 0.7465 0.9217 0.7900 0.028 Uiso calc R 1 1 . .
C C13 0.3567(11) 0.7911(11) 0.8197(4) 0.0244(13) Uani d . 1 1 . .
C C14 0.2025(12) 0.5668(11) 0.8127(4) 0.0286(14) Uani d . 1 1 . .
H H14 0.2219 0.4510 0.7691 0.034 Uiso calc R 1 1 . .
C C15 0.0196(14) 0.5110(13) 0.8693(5) 0.0373(16) Uani d . 1 1 . .
H H15 -0.0830 0.3563 0.8648 0.045 Uiso calc R 1 1 . .
C C16 -0.0126(13) 0.6770(13) 0.9310(4) 0.0363(16) Uani d . 1 1 . .
H H16 -0.1406 0.6383 0.9688 0.044 Uiso calc R 1 1 . .
C C17 0.1389(13) 0.9020(13) 0.9394(4) 0.0336(15) Uani d . 1 1 . .
H H17 0.1162 1.0166 0.9830 0.040 Uiso calc R 1 1 . .
C C18 0.3217(12) 0.9584(11) 0.8845(4) 0.0275(13) Uani d . 1 1 . .
H H18 0.4261 1.1127 0.8903 0.033 Uiso calc R 1 1 . .

loop_
_atom_site_aniso_label
_atom_site_aniso_U_11
_atom_site_aniso_U_22
_atom_site_aniso_U_33
_atom_site_aniso_U_12
_atom_site_aniso_U_13
_atom_site_aniso_U_23
Cl 0.0278(7) 0.0258(8) 0.0367(9) 0.0003(6) 0.0059(6) 0.0024(6)
O1 0.017(2) 0.048(3) 0.029(2) 0.0077(19) 0.0078(17) 0.016(2)
O2 0.025(2) 0.025(2) 0.034(3) 0.0034(18) 0.0036(18) 0.0113(19)
O3 0.025(2) 0.028(2) 0.028(2) -0.0022(18) 0.0054(17) -0.0004(18)
O4 0.024(2) 0.031(2) 0.023(2) -0.0005(18) 0.0069(17) -0.0022(17)
N1 0.020(2) 0.020(2) 0.018(2) 0.0046(19) -0.0017(18) 0.001(2)
N2 0.017(2) 0.027(3) 0.022(3) 0.0034(19) 0.0024(19) 0.005(2)
N3 0.019(2) 0.023(3) 0.028(3) -0.0027(19) 0.008(2) 0.004(2)
C1 0.022(3) 0.029(3) 0.022(3) 0.008(2) 0.009(2) 0.002(3)
C2 0.022(3) 0.028(3) 0.025(3) 0.008(2) 0.008(2) -0.007(3)
C3 0.034(3) 0.027(3) 0.031(3) 0.007(3) 0.016(3) 0.012(3)
C4 0.036(3) 0.044(4) 0.017(3) 0.009(3) 0.006(3) 0.010(3)
C5 0.028(3) 0.040(4) 0.025(3) 0.005(3) 0.004(3) 0.004(3)
C6 0.022(3) 0.025(3) 0.023(3) 0.007(2) 0.001(2) 0.009(2)
C7 0.020(3) 0.020(3) 0.025(3) 0.001(2) 0.002(2) 0.001(2)
C8 0.012(2) 0.023(3) 0.027(3) -0.001(2) 0.004(2) 0.000(2)
C9 0.015(2) 0.026(3) 0.020(3) -0.001(2) 0.001(2) 0.002(2)
C10 0.019(3) 0.028(3) 0.018(3) 0.002(2) 0.002(2) 0.000(2)
C11 0.012(2) 0.027(3) 0.019(3) 0.003(2) 0.004(2) 0.004(2)
C12 0.021(3) 0.029(3) 0.022(3) 0.005(2) 0.005(2) 0.001(2)
C13 0.014(3) 0.035(3) 0.025(3) 0.012(2) 0.003(2) 0.001(3)
C14 0.024(3) 0.035(4) 0.030(3) 0.012(3) 0.008(3) 0.000(3)
C15 0.027(3) 0.035(4) 0.053(4) 0.003(3) 0.013(3) 0.014(3)
C16 0.031(3) 0.053(4) 0.032(4) 0.019(3) 0.014(3) 0.015(3)
C17 0.027(3) 0.047(4) 0.026(3) 0.011(3) 0.003(3) -0.003(3)
C18 0.021(3) 0.032(3) 0.028(3) 0.001(3) 0.003(2) 0.000(3)

loop_
_atom_type_symbol
_atom_type_description
_atom_type_scat_dispersion_real
_atom_type_scat_dispersion_imag
_atom_type_scat_source
C C 0.0033 0.0016 'International Tables Vol C Tables 4.2.6.8 and 6.1.1.4'
H H 0.0000 0.0000 'International Tables Vol C Tables 4.2.6.8 and 6.1.1.4'
N N 0.0061 0.0033 'International Tables Vol C Tables 4.2.6.8 and 6.1.1.4'
O O 0.0106 0.0060 'International Tables Vol C Tables 4.2.6.8 and 6.1.1.4'
Cl Cl 0.1484 0.1585 'International Tables Vol C Tables 4.2.6.8 and 6.1.1.4'

loop_
_geom_angle_atom_site_label_1
_geom_angle_atom_site_label_2
_geom_angle_atom_site_label_3
_geom_angle_site_symmetry_1
_geom_angle_site_symmetry_3
_geom_angle
_geom_angle_publ_flag
C10 O2 H2O . . 111(5) ?
C11 O4 C12 . . 114.7(4) ?
C7 N1 N2 . . 114.6(4) ?
C8 N2 N1 . . 119.6(4) ?
C8 N2 H2N . . 124(4) ?
N1 N2 H2N . . 115(4) ?
C11 N3 C9 . . 118.3(5) ?
C11 N3 H3N . . 117(4) ?
C9 N3 H3N . . 123(4) ?
C6 C1 C2 . . 117.8(5) ?
C6 C1 C7 . . 121.4(5) ?
C2 C1 C7 . . 120.7(5) ?
C3 C2 C1 . . 120.9(5) ?
C3 C2 Cl . . 119.5(5) ?
C1 C2 Cl . . 119.4(5) ?
C2 C3 C4 . . 119.8(6) ?
C2 C3 H3 . . 120.1 ?
C4 C3 H3 . . 120.1 ?
C5 C4 C3 . . 120.3(6) ?
C5 C4 H4 . . 119.9 ?
C3 C4 H4 . . 119.9 ?
C4 C5 C6 . . 120.8(6) ?
C4 C5 H5 . . 119.6 ?
C6 C5 H5 . . 119.6 ?
C5 C6 C1 . . 120.3(6) ?
C5 C6 H6 . . 119.9 ?
C1 C6 H6 . . 119.9 ?
N1 C7 C1 . . 118.5(5) ?
N1 C7 H7 . . 120.7 ?
C1 C7 H7 . . 120.7 ?
O1 C8 N2 . . 123.7(5) ?
O1 C8 C9 . . 121.7(5) ?
N2 C8 C9 . . 114.6(4) ?
N3 C9 C8 . . 110.6(4) ?
N3 C9 C10 . . 109.7(5) ?
C8 C9 C10 . . 110.2(5) ?
N3 C9 H9 . . 108.7 ?
C8 C9 H9 . . 108.7 ?
C10 C9 H9 . . 108.7 ?
O2 C10 C9 . . 112.6(4) ?
O2 C10 H10A . . 109.1 ?
C9 C10 H10A . . 109.1 ?
O2 C10 H10B . . 109.1 ?
C9 C10 H10B . . 109.1 ?
H10A C10 H10B . . 107.8 ?
O3 C11 N3 . . 127.3(5) ?
O3 C11 O4 . . 122.9(5) ?
N3 C11 O4 . . 109.8(5) ?
O4 C12 C13 . . 110.4(5) ?
O4 C12 H12A . . 109.6 ?
C13 C12 H12A . . 109.6 ?
O4 C12 H12B . . 109.6 ?
C13 C12 H12B . . 109.6 ?
H12A C12 H12B . . 108.1 ?
C14 C13 C18 . . 118.4(5) ?
C14 C13 C12 . . 123.1(5) ?
C18 C13 C12 . . 118.5(5) ?
C13 C14 C15 . . 120.2(6) ?
C13 C14 H14 . . 119.9 ?
C15 C14 H14 . . 119.9 ?
C16 C15 C14 . . 120.2(7) ?
C16 C15 H15 . . 119.9 ?
C14 C15 H15 . . 119.9 ?
C15 C16 C17 . . 120.8(6) ?
C15 C16 H16 . . 119.6 ?
C17 C16 H16 . . 119.6 ?
C18 C17 C16 . . 119.6(6) ?
C18 C17 H17 . . 120.2 ?
C16 C17 H17 . . 120.2 ?
C17 C18 C13 . . 120.8(6) ?
C17 C18 H18 . . 119.6 ?
C13 C18 H18 . . 119.6 ?

loop_
_geom_bond_atom_site_label_1
_geom_bond_atom_site_label_2
_geom_bond_site_symmetry_2
_geom_bond_distance
_geom_bond_publ_flag
Cl C2 . 1.739(6) ?
O1 C8 . 1.223(6) ?
O2 C10 . 1.417(7) ?
O2 H2O . 0.842(10) ?
O3 C11 . 1.218(7) ?
O4 C11 . 1.357(6) ?
O4 C12 . 1.433(6) ?
N1 C7 . 1.294(7) ?
N1 N2 . 1.385(6) ?
N2 C8 . 1.343(7) ?
N2 H2N . 0.877(10) ?
N3 C11 . 1.351(7) ?
N3 C9 . 1.441(7) ?
N3 H3N . 0.878(10) ?
C1 C6 . 1.400(8) ?
C1 C2 . 1.407(8) ?
C1 C7 . 1.462(8) ?
C2 C3 . 1.381(8) ?
C3 C4 . 1.383(9) ?
C3 H3 . 0.9500 ?
C4 C5 . 1.364(9) ?
C4 H4 . 0.9500 ?
C5 C6 . 1.386(9) ?
C5 H5 . 0.9500 ?
C6 H6 . 0.9500 ?
C7 H7 . 0.9500 ?
C8 C9 . 1.525(8) ?
C9 C10 . 1.541(8) ?
C9 H9 . 1.0000 ?
C10 H10A . 0.9900 ?
C10 H10B . 0.9900 ?
C12 C13 . 1.485(8) ?
C12 H12A . 0.9900 ?
C12 H12B . 0.9900 ?
C13 C14 . 1.388(9) ?
C13 C18 . 1.403(8) ?
C14 C15 . 1.391(9) ?
C14 H14 . 0.9500 ?
C15 C16 . 1.357(10) ?
C15 H15 . 0.9500 ?
C16 C17 . 1.385(10) ?
C16 H16 . 0.9500 ?
C17 C18 . 1.371(8) ?
C17 H17 . 0.9500 ?
C18 H18 . 0.9500 ?

loop_
_geom_hbond_atom_site_label_D
_geom_hbond_atom_site_label_H
_geom_hbond_atom_site_label_A
_geom_hbond_site_symmetry_A
_geom_hbond_distance_DH
_geom_hbond_distance_HA
_geom_hbond_distance_DA
_geom_hbond_angle_DHA
O2 H2o O3 1_545 0.84(8) 1.89(9) 2.728(7) 171(9)
N3 H3n O2 1_455 0.88(6) 2.20(6) 3.006(8) 153(7)
N2 H2n O1 1_655 0.88(3) 1.93(4) 2.758(8) 158(7)
C6 H6 Cl 1_445 0.95 2.81 3.734(8) 166
C12 H12b Cg1 1_655 0.99 2.69 3.474(8) 137

loop_
_geom_torsion_atom_site_label_1
_geom_torsion_atom_site_label_2
_geom_torsion_atom_site_label_3
_geom_torsion_atom_site_label_4
_geom_torsion_site_symmetry_1
_geom_torsion_site_symmetry_2
_geom_torsion_site_symmetry_3
_geom_torsion_site_symmetry_4
_geom_torsion
_geom_torsion_publ_flag
C7 N1 N2 C8 . . . . 167.6(5) ?
C6 C1 C2 C3 . . . . 2.1(8) ?
C7 C1 C2 C3 . . . . -178.3(5) ?
C6 C1 C2 Cl . . . . 177.8(4) ?
C7 C1 C2 Cl . . . . -2.6(7) ?
C1 C2 C3 C4 . . . . -2.6(8) ?
Cl C2 C3 C4 . . . . -178.3(5) ?
C2 C3 C4 C5 . . . . 1.1(9) ?
C3 C4 C5 C6 . . . . 0.9(10) ?
C4 C5 C6 C1 . . . . -1.4(9) ?
C2 C1 C6 C5 . . . . -0.1(8) ?
C7 C1 C6 C5 . . . . -179.7(5) ?
N2 N1 C7 C1 . . . . 176.4(5) ?
C6 C1 C7 N1 . . . . -33.8(8) ?
C2 C1 C7 N1 . . . . 146.7(5) ?
N1 N2 C8 O1 . . . . -0.6(8) ?
N1 N2 C8 C9 . . . . 177.6(5) ?
C11 N3 C9 C8 . . . . -77.4(6) ?
C11 N3 C9 C10 . . . . 160.8(5) ?
O1 C8 C9 N3 . . . . -18.6(7) ?
N2 C8 C9 N3 . . . . 163.1(5) ?
O1 C8 C9 C10 . . . . 102.9(6) ?
N2 C8 C9 C10 . . . . -75.4(6) ?
N3 C9 C10 O2 . . . . -70.8(5) ?
C8 C9 C10 O2 . . . . 167.1(4) ?
C9 N3 C11 O3 . . . . -9.6(8) ?
C9 N3 C11 O4 . . . . 171.2(5) ?
C12 O4 C11 O3 . . . . -3.2(7) ?
C12 O4 C11 N3 . . . . 176.0(4) ?
C11 O4 C12 C13 . . . . -171.5(5) ?
O4 C12 C13 C14 . . . . -6.0(7) ?
O4 C12 C13 C18 . . . . 174.6(5) ?
C18 C13 C14 C15 . . . . -0.4(8) ?
C12 C13 C14 C15 . . . . -179.8(6) ?
C13 C14 C15 C16 . . . . 1.0(10) ?
C14 C15 C16 C17 . . . . -1.1(10) ?
C15 C16 C17 C18 . . . . 0.5(10) ?
C16 C17 C18 C13 . . . . 0.2(9) ?
C14 C13 C18 C17 . . . . -0.2(8) ?
C12 C13 C18 C17 . . . . 179.3(5) ?

loop_
_cod_related_entry_id
_cod_related_entry_database
_cod_related_entry_code
1 ChemSpider 30656773
